data_4078237
loop_
_publ_author_name
'Adams, Richard D.'
'Chen, Mingwei'
'Yang, Xinzheng'

_publ_section_title
;
 Iridium--Gold Cluster Compounds: Syntheses, Structures, and an Unusual
 Ligand-Induced Skeletal Rearrangement
;
_journal_issue 9
_journal_name_full Organometallics
_journal_page_first 3588
_journal_paper_doi 10.1021/om3001026
_journal_volume 31
_journal_year 2012
_chemical_formula_sum 'C65 H46 Au2 Cl2 Ir4 O10 P3'
_chemical_formula_weight 2313.56
_chemical_name_systematic
; 
 ? 
;
_space_group_IT_number 14
_symmetry_cell_setting monoclinic
_symmetry_space_group_name_Hall '-P 2ybc'
_symmetry_space_group_name_H-M 'P 1 21/c 1'
_atom_sites_solution_hydrogens geom
_atom_sites_solution_primary direct
_atom_sites_solution_secondary difmap
_audit_creation_method SHELXL-97
_cell_angle_alpha 90.00
_cell_angle_beta 95.6440(10)
_cell_angle_gamma 90.00
_cell_formula_units_Z 4
_cell_length_a 15.8580(8)
_cell_length_b 23.8550(13)
_cell_length_c 17.3821(9)
_cell_measurement_reflns_used 9923
_cell_measurement_temperature 294(2)
_cell_measurement_theta_max 28.43
_cell_measurement_theta_min 2.35
_cell_volume 6543.6(6)
_computing_structure_refinement 'SHELXL-97 (Sheldrick, 1997)'
_computing_structure_solution 'SHELXS-97 (Sheldrick, 1990)'
_diffrn_ambient_temperature 294(2)
_diffrn_measured_fraction_theta_full 0.994
_diffrn_measured_fraction_theta_max 0.994
_diffrn_radiation_monochromator graphite
_diffrn_radiation_source 'fine-focus sealed tube'
_diffrn_radiation_type MoK\a
_diffrn_radiation_wavelength 0.71073
_diffrn_reflns_av_R_equivalents 0.0486
_diffrn_reflns_av_sigmaI/netI 0.0325
_diffrn_reflns_limit_h_max 21
_diffrn_reflns_limit_h_min -21
_diffrn_reflns_limit_k_max 31
_diffrn_reflns_limit_k_min -31
_diffrn_reflns_limit_l_max 23
_diffrn_reflns_limit_l_min -23
_diffrn_reflns_number 102236
_diffrn_reflns_theta_full 28.49
_diffrn_reflns_theta_max 28.49
_diffrn_reflns_theta_min 1.45
_diffrn_standards_decay_% <1
_exptl_absorpt_coefficient_mu 12.781
_exptl_absorpt_correction_T_max 1.000
_exptl_absorpt_correction_T_min 0.382369
_exptl_absorpt_correction_type multi-scan
_exptl_crystal_colour black
_exptl_crystal_density_diffrn 2.348
_exptl_crystal_density_method 'not measured'
_exptl_crystal_description block
_exptl_crystal_F_000 4244
_exptl_crystal_size_max 0.40
_exptl_crystal_size_mid 0.24
_exptl_crystal_size_min 0.12
_refine_diff_density_max 2.711
_refine_diff_density_min -0.959
_refine_diff_density_rms 0.179
_refine_ls_extinction_method none
_refine_ls_goodness_of_fit_ref 1.061
_refine_ls_hydrogen_treatment constr
_refine_ls_matrix_type full
_refine_ls_number_parameters 735
_refine_ls_number_reflns 16466
_refine_ls_number_restraints 0
_refine_ls_restrained_S_all 1.061
_refine_ls_R_factor_all 0.0567
_refine_ls_R_factor_gt 0.0432
_refine_ls_shift/su_max 0.001
_refine_ls_shift/su_mean 0.000
_refine_ls_structure_factor_coef Fsqd
_refine_ls_weighting_details 'calc w=1/[\s^2^(Fo^2^)+(0.0550P)^2^+29.3420P] where P=(Fo^2^+2Fc^2^)/3'
_refine_ls_weighting_scheme calc
_refine_ls_wR_factor_gt 0.1065
_refine_ls_wR_factor_ref 0.1147
_reflns_number_gt 13660
_reflns_number_total 16466
_reflns_threshold_expression >2sigma(I)
_cod_data_source_file om3001026_si_002.cif
_cod_data_source_block 4
_cod_depositor_comments
;
The following automatic conversions were performed:

'_symmetry_cell_setting' value 'Monoclinic' changed to 'monoclinic'
according to /home/saulius/struct/CIF-dictionaries/cif_core.dic
dictionary named 'cif_core.dic' version 2.4.1 from 2010-06-29.

Automatic conversion script
Id: cif_fix_values 1715 2011-07-08 13:25:40Z adriana 
;
_cod_original_sg_symbol_H-M P2(1)/c
_cod_database_code 4078237

loop_
_symmetry_equiv_pos_as_xyz
'x, y, z'
'-x, y+1/2, -z+1/2'
'-x, -y, -z'
'x, -y-1/2, z-1/2'

loop_
_atom_site_label
_atom_site_type_symbol
_atom_site_fract_x
_atom_site_fract_y
_atom_site_fract_z
_atom_site_U_iso_or_equiv
_atom_site_adp_type
_atom_site_occupancy
_atom_site_symmetry_multiplicity
_atom_site_calc_flag
_atom_site_refinement_flags
Ir1 Ir 0.254001(18) 0.596768(13) 0.311744(17) 0.03751(8) Uani 1 1 d .
Ir2 Ir 0.31374(2) 0.492867(14) 0.25991(2) 0.04387(8) Uani 1 1 d .
Ir3 Ir 0.263721(19) 0.574207(13) 0.152652(18) 0.03804(8) Uani 1 1 d .
Ir4 Ir 0.145098(19) 0.520763(14) 0.236407(19) 0.04009(8) Uani 1 1 d .
Au1 Au 0.417118(19) 0.592944(14) 0.25858(2) 0.04527(9) Uani 1 1 d .
Au2 Au 0.31110(2) 0.681791(13) 0.21367(2) 0.04437(8) Uani 1 1 d .
P1 P 0.55971(12) 0.61034(9) 0.28329(13) 0.0406(4) Uani 1 1 d .
P2 P 0.33189(13) 0.77660(9) 0.20710(12) 0.0387(4) Uani 1 1 d .
P3 P 0.00878(13) 0.55420(10) 0.20978(14) 0.0452(5) Uani 1 1 d .
C2 C 0.1656(6) 0.5441(4) 0.3530(5) 0.051(2) Uani 1 1 d .
C1 C 0.1652(5) 0.5181(4) 0.1199(6) 0.050(2) Uani 1 1 d .
C11 C 0.1901(6) 0.6600(4) 0.3258(6) 0.056(2) Uani 1 1 d .
C12 C 0.3323(6) 0.6132(4) 0.3967(5) 0.049(2) Uani 1 1 d .
C21 C 0.2886(8) 0.4342(5) 0.1873(7) 0.073(3) Uani 1 1 d .
C23 C 0.4341(6) 0.4838(4) 0.2573(7) 0.065(3) Uani 1 1 d .
C22 C 0.2987(7) 0.4540(4) 0.3533(6) 0.060(2) Uani 1 1 d .
C31 C 0.3399(7) 0.5481(4) 0.0867(6) 0.057(2) Uani 1 1 d .
C32 C 0.2229(6) 0.6333(4) 0.0882(5) 0.051(2) Uani 1 1 d .
C41 C 0.1067(6) 0.4500(5) 0.2559(8) 0.071(3) Uani 1 1 d .
C42 C -0.0675(5) 0.5019(4) 0.1702(5) 0.0441(18) Uani 1 1 d .
C43 C -0.0435(6) 0.4571(5) 0.1258(6) 0.061(3) Uani 1 1 d .
H43 H 0.0130 0.4533 0.1168 0.073 Uiso 1 1 calc R
C44 C -0.1017(7) 0.4182(5) 0.0949(6) 0.062(3) Uiso 1 1 d .
H44 H -0.0843 0.3882 0.0662 0.075 Uiso 1 1 calc R
C45 C -0.1853(7) 0.4243(4) 0.1069(6) 0.059(2) Uiso 1 1 d .
H45 H -0.2249 0.3983 0.0861 0.071 Uiso 1 1 calc R
C46 C -0.2107(7) 0.4684(5) 0.1493(6) 0.064(3) Uiso 1 1 d .
H46 H -0.2676 0.4724 0.1571 0.076 Uiso 1 1 calc R
C47 C -0.1524(6) 0.5072(4) 0.1806(6) 0.056(2) Uani 1 1 d .
H47 H -0.1704 0.5372 0.2090 0.068 Uiso 1 1 calc R
C48 C -0.0385(6) 0.5780(5) 0.2955(6) 0.056(2) Uani 1 1 d .
C49 C -0.0457(7) 0.5387(6) 0.3534(7) 0.071(3) Uani 1 1 d .
H49 H -0.0276 0.5022 0.3465 0.085 Uiso 1 1 calc R
C50 C -0.0805(7) 0.5535(7) 0.4233(7) 0.088(4) Uani 1 1 d .
H50 H -0.0866 0.5270 0.4617 0.106 Uiso 1 1 calc R
C51 C -0.1040(10) 0.6067(7) 0.4315(10) 0.104(5) Uiso 1 1 d .
H51 H -0.1253 0.6170 0.4774 0.124 Uiso 1 1 calc R
C52 C -0.0989(10) 0.6453(7) 0.3786(9) 0.102(5) Uiso 1 1 d .
H52 H -0.1166 0.6817 0.3871 0.122 Uiso 1 1 calc R
C53 C -0.0655(8) 0.6307(6) 0.3074(8) 0.089(4) Uani 1 1 d .
H53 H -0.0625 0.6577 0.2692 0.107 Uiso 1 1 calc R
C54 C -0.0047(5) 0.6115(4) 0.1395(6) 0.049(2) Uani 1 1 d .
C55 C -0.0548(7) 0.6047(5) 0.0692(7) 0.071(3) Uani 1 1 d .
H55 H -0.0815 0.5706 0.0573 0.085 Uiso 1 1 calc R
C56 C -0.0646(8) 0.6488(6) 0.0174(8) 0.083(4) Uani 1 1 d .
H56 H -0.0984 0.6443 -0.0290 0.099 Uiso 1 1 calc R
C57 C -0.0254(10) 0.6987(6) 0.0335(9) 0.096(5) Uani 1 1 d .
H57 H -0.0322 0.7280 -0.0018 0.115 Uiso 1 1 calc R
C58 C 0.0247(9) 0.7059(6) 0.1027(10) 0.093(4) Uani 1 1 d .
H58 H 0.0509 0.7402 0.1140 0.111 Uiso 1 1 calc R
C59 C 0.0357(7) 0.6629(5) 0.1542(8) 0.075(3) Uani 1 1 d .
H59 H 0.0706 0.6678 0.1999 0.091 Uiso 1 1 calc R
C60 C 0.5950(5) 0.6719(4) 0.3381(5) 0.047(2) Uani 1 1 d .
C61 C 0.6676(6) 0.6734(5) 0.3889(7) 0.067(3) Uani 1 1 d .
H61 H 0.6976 0.6402 0.3989 0.081 Uiso 1 1 calc R
C62 C 0.6967(8) 0.7206(6) 0.4246(8) 0.082(4) Uani 1 1 d .
H62 H 0.7456 0.7198 0.4587 0.098 Uiso 1 1 calc R
C63 C 0.6528(9) 0.7705(6) 0.4098(8) 0.086(4) Uani 1 1 d .
H63 H 0.6728 0.8036 0.4334 0.103 Uiso 1 1 calc R
C64 C 0.5809(10) 0.7707(6) 0.3609(10) 0.100(5) Uani 1 1 d .
H64 H 0.5519 0.8041 0.3504 0.119 Uiso 1 1 calc R
C65 C 0.5504(7) 0.7215(5) 0.3265(8) 0.079(4) Uani 1 1 d .
H65 H 0.4994 0.7218 0.2952 0.095 Uiso 1 1 calc R
C66 C 0.6155(5) 0.6142(4) 0.1967(5) 0.048(2) Uani 1 1 d .
C67 C 0.5825(8) 0.5883(5) 0.1303(7) 0.072(3) Uani 1 1 d .
H67 H 0.5300 0.5708 0.1298 0.087 Uiso 1 1 calc R
C68 C 0.6238(10) 0.5869(6) 0.0635(7) 0.088(4) Uani 1 1 d .
H68 H 0.6010 0.5681 0.0195 0.106 Uiso 1 1 calc R
C69 C 0.7008(9) 0.6149(6) 0.0652(8) 0.088(4) Uani 1 1 d .
H69 H 0.7304 0.6146 0.0216 0.105 Uiso 1 1 calc R
C70 C 0.7333(8) 0.6426(6) 0.1292(8) 0.082(4) Uani 1 1 d .
H70 H 0.7845 0.6617 0.1291 0.098 Uiso 1 1 calc R
C71 C 0.6911(7) 0.6426(5) 0.1941(7) 0.069(3) Uani 1 1 d .
H71 H 0.7139 0.6621 0.2375 0.082 Uiso 1 1 calc R
C72 C 0.6119(5) 0.5547(4) 0.3397(5) 0.0453(19) Uani 1 1 d .
C73 C 0.5810(6) 0.5394(4) 0.4086(6) 0.059(2) Uani 1 1 d .
H73 H 0.5328 0.5572 0.4232 0.071 Uiso 1 1 calc R
C74 C 0.6193(8) 0.4992(5) 0.4554(7) 0.074(3) Uani 1 1 d .
H74 H 0.5970 0.4898 0.5012 0.089 Uiso 1 1 calc R
C75 C 0.6918(7) 0.4721(5) 0.4350(8) 0.076(3) Uani 1 1 d .
H75 H 0.7198 0.4460 0.4681 0.092 Uiso 1 1 calc R
C76 C 0.7210(7) 0.4845(5) 0.3655(8) 0.071(3) Uani 1 1 d .
H76 H 0.7671 0.4650 0.3498 0.085 Uiso 1 1 calc R
C77 C 0.6822(6) 0.5263(4) 0.3178(7) 0.061(3) Uani 1 1 d .
H77 H 0.7036 0.5351 0.2713 0.074 Uiso 1 1 calc R
C78 C 0.4202(5) 0.7954(4) 0.1527(5) 0.0434(18) Uani 1 1 d .
C79 C 0.4740(7) 0.7533(5) 0.1328(7) 0.066(3) Uani 1 1 d .
H79 H 0.4623 0.7162 0.1445 0.079 Uiso 1 1 calc R
C80 C 0.5447(9) 0.7655(7) 0.0959(8) 0.092(4) Uani 1 1 d .
H80 H 0.5802 0.7368 0.0825 0.110 Uiso 1 1 calc R
C81 C 0.5625(7) 0.8194(7) 0.0790(8) 0.085(4) Uani 1 1 d .
H81 H 0.6109 0.8276 0.0550 0.102 Uiso 1 1 calc R
C82 C 0.5095(7) 0.8621(5) 0.0970(6) 0.070(3) Uani 1 1 d .
H82 H 0.5217 0.8989 0.0844 0.084 Uiso 1 1 calc R
C83 C 0.4380(6) 0.8505(4) 0.1339(6) 0.056(2) Uani 1 1 d .
C84 C 0.3581(5) 0.8067(4) 0.3034(5) 0.0430(18) Uani 1 1 d .
C85 C 0.3542(8) 0.7721(5) 0.3670(6) 0.069(3) Uani 1 1 d .
H85 H 0.3360 0.7353 0.3602 0.082 Uiso 1 1 calc R
C86 C 0.3776(9) 0.7925(6) 0.4413(7) 0.085(4) Uani 1 1 d .
H86 H 0.3741 0.7695 0.4841 0.102 Uiso 1 1 calc R
C87 C 0.4051(7) 0.8455(6) 0.4509(6) 0.072(3) Uani 1 1 d .
H87 H 0.4224 0.8584 0.5004 0.086 Uiso 1 1 calc R
C88 C 0.4081(7) 0.8807(5) 0.3900(7) 0.063(3) Uani 1 1 d .
H88 H 0.4261 0.9176 0.3977 0.076 Uiso 1 1 calc R
C89 C 0.3841(7) 0.8609(4) 0.3165(6) 0.058(2) Uani 1 1 d .
H89 H 0.3856 0.8851 0.2746 0.070 Uiso 1 1 calc R
C90 C 0.2420(5) 0.8161(3) 0.1653(5) 0.0436(18) Uani 1 1 d .
C91 C 0.1842(6) 0.8393(5) 0.2118(7) 0.067(3) Uani 1 1 d .
H91 H 0.1941 0.8367 0.2653 0.080 Uiso 1 1 calc R
C92 C 0.1118(7) 0.8662(6) 0.1785(8) 0.084(4) Uani 1 1 d .
H92 H 0.0739 0.8816 0.2102 0.101 Uiso 1 1 calc R
C93 C 0.0955(7) 0.8704(5) 0.1009(9) 0.082(4) Uani 1 1 d .
H93 H 0.0463 0.8879 0.0795 0.099 Uiso 1 1 calc R
C94 C 0.1513(8) 0.8489(5) 0.0543(7) 0.076(3) Uani 1 1 d .
H94 H 0.1408 0.8524 0.0009 0.091 Uiso 1 1 calc R
C95 C 0.2240(7) 0.8218(4) 0.0862(6) 0.059(2) Uani 1 1 d .
H95 H 0.2615 0.8072 0.0535 0.071 Uiso 1 1 calc R
O1 O 0.1406(5) 0.4955(4) 0.0628(4) 0.076(2) Uani 1 1 d .
O2 O 0.1421(5) 0.5329(4) 0.4123(4) 0.074(2) Uani 1 1 d .
O23 O 0.4999(5) 0.4659(4) 0.2502(7) 0.099(3) Uani 1 1 d .
O11 O 0.1489(6) 0.6988(4) 0.3389(5) 0.088(3) Uani 1 1 d .
O12 O 0.3776(5) 0.6246(4) 0.4493(4) 0.082(2) Uani 1 1 d .
O21 O 0.2741(7) 0.3991(4) 0.1452(6) 0.104(3) Uani 1 1 d .
O22 O 0.2862(7) 0.4292(4) 0.4061(5) 0.096(3) Uani 1 1 d .
O31 O 0.3870(5) 0.5310(4) 0.0465(5) 0.083(2) Uani 1 1 d .
O32 O 0.1990(5) 0.6660(3) 0.0427(4) 0.073(2) Uani 1 1 d .
O41 O 0.0881(6) 0.4064(4) 0.2747(8) 0.115(4) Uani 1 1 d .
C1S C 0.217(3) 0.288(2) 0.263(3) 0.37(3) Uiso 1 1 d .
H1S1 H 0.2471 0.3213 0.2497 0.447 Uiso 1 1 calc R
H1S2 H 0.2516 0.2550 0.2557 0.447 Uiso 1 1 calc R
Cl1S Cl 0.104(3) 0.282(2) 0.202(3) 0.98(3) Uiso 1 1 d .
Cl2S Cl 0.179(3) 0.2917(18) 0.370(3) 0.93(3) Uiso 1 1 d .

loop_
_atom_site_aniso_label
_atom_site_aniso_U_11
_atom_site_aniso_U_22
_atom_site_aniso_U_33
_atom_site_aniso_U_23
_atom_site_aniso_U_13
_atom_site_aniso_U_12
Ir1 0.03209(14) 0.04347(17) 0.03716(15) -0.00279(12) 0.00436(11) -0.00334(12)
Ir2 0.03567(16) 0.04091(17) 0.0550(2) 0.00216(14) 0.00441(13) -0.00023(12)
Ir3 0.03750(15) 0.03951(16) 0.03725(15) -0.00366(12) 0.00443(12) -0.00490(12)
Ir4 0.03121(14) 0.04364(18) 0.04542(17) -0.00154(13) 0.00382(12) -0.00653(12)
Au1 0.02907(14) 0.04632(18) 0.0600(2) -0.00303(15) 0.00244(13) 0.00105(12)
Au2 0.04630(17) 0.03542(16) 0.05059(19) -0.00112(13) 0.00073(14) -0.00131(13)
P1 0.0280(9) 0.0460(12) 0.0481(11) 0.0000(9) 0.0055(8) 0.0017(8)
P2 0.0412(10) 0.0342(10) 0.0403(10) -0.0001(8) 0.0012(8) 0.0008(8)
P3 0.0329(10) 0.0504(13) 0.0524(13) -0.0052(10) 0.0041(9) -0.0032(9)
C2 0.044(5) 0.066(6) 0.046(5) 0.003(4) 0.008(4) -0.007(4)
C1 0.040(4) 0.054(5) 0.055(5) -0.010(4) -0.003(4) -0.010(4)
C11 0.051(5) 0.063(6) 0.053(5) -0.017(5) -0.003(4) 0.002(4)
C12 0.047(5) 0.056(5) 0.045(5) 0.007(4) 0.003(4) -0.002(4)
C21 0.097(9) 0.048(6) 0.074(8) -0.009(5) 0.006(6) -0.005(6)
C23 0.046(5) 0.046(5) 0.104(9) 0.002(5) 0.011(5) 0.000(4)
C22 0.071(7) 0.057(6) 0.052(6) 0.018(5) 0.004(5) -0.005(5)
C31 0.072(6) 0.051(5) 0.050(5) -0.005(4) 0.015(5) -0.005(5)
C32 0.056(5) 0.049(5) 0.046(5) -0.002(4) -0.001(4) -0.002(4)
C41 0.044(5) 0.062(7) 0.106(9) 0.019(6) 0.005(6) -0.001(5)
C42 0.036(4) 0.050(5) 0.046(5) -0.003(4) 0.005(3) -0.007(3)
C43 0.042(5) 0.068(7) 0.072(7) -0.017(5) 0.000(4) -0.008(4)
C47 0.040(5) 0.067(6) 0.064(6) -0.014(5) 0.014(4) -0.004(4)
C48 0.042(5) 0.068(6) 0.059(6) -0.020(5) 0.001(4) 0.001(4)
C49 0.059(6) 0.084(8) 0.072(7) -0.007(6) 0.018(5) -0.001(6)
C50 0.060(7) 0.142(14) 0.064(7) -0.002(8) 0.010(6) -0.015(8)
C53 0.082(8) 0.091(10) 0.097(10) -0.027(8) 0.029(7) 0.003(7)
C54 0.041(4) 0.049(5) 0.057(5) 0.000(4) 0.009(4) 0.004(4)
C55 0.067(7) 0.084(8) 0.064(7) 0.001(6) 0.014(5) -0.005(6)
C56 0.075(8) 0.100(10) 0.074(8) 0.027(7) 0.012(6) 0.003(7)
C57 0.097(10) 0.085(10) 0.109(11) 0.046(9) 0.021(9) 0.024(8)
C58 0.094(10) 0.064(8) 0.119(12) 0.020(8) 0.008(9) -0.005(7)
C59 0.063(7) 0.062(7) 0.098(9) 0.001(6) -0.009(6) -0.009(5)
C60 0.033(4) 0.049(5) 0.060(5) -0.007(4) 0.011(4) 0.004(3)
C61 0.049(5) 0.072(7) 0.077(7) -0.004(6) -0.013(5) 0.000(5)
C62 0.062(7) 0.086(9) 0.094(9) -0.007(7) -0.013(6) -0.011(6)
C63 0.087(9) 0.088(10) 0.087(9) -0.032(7) 0.025(7) -0.020(7)
C64 0.100(11) 0.066(8) 0.128(13) -0.031(8) -0.012(9) 0.016(7)
C65 0.059(6) 0.074(8) 0.099(9) -0.026(7) -0.016(6) 0.014(6)
C66 0.042(4) 0.059(5) 0.044(5) 0.007(4) 0.009(4) 0.015(4)
C67 0.073(7) 0.076(8) 0.067(7) -0.008(6) 0.008(6) -0.002(6)
C68 0.109(11) 0.106(11) 0.051(7) -0.020(6) 0.011(7) 0.026(9)
C69 0.091(10) 0.107(11) 0.071(8) 0.022(7) 0.037(7) 0.039(8)
C70 0.068(7) 0.105(10) 0.079(8) 0.014(7) 0.039(7) 0.014(7)
C71 0.058(6) 0.081(8) 0.069(7) 0.004(6) 0.022(5) -0.008(5)
C72 0.037(4) 0.050(5) 0.050(5) 0.000(4) 0.008(3) 0.004(3)
C73 0.059(6) 0.054(6) 0.067(6) 0.011(5) 0.016(5) 0.016(5)
C74 0.076(8) 0.087(8) 0.061(7) 0.017(6) 0.011(6) 0.018(6)
C75 0.067(7) 0.071(8) 0.088(9) 0.022(6) -0.010(6) 0.012(6)
C76 0.047(5) 0.068(7) 0.098(9) 0.010(6) 0.005(6) 0.009(5)
C77 0.043(5) 0.056(6) 0.085(7) 0.013(5) 0.006(5) 0.009(4)
C78 0.042(4) 0.045(5) 0.043(4) 0.001(4) 0.007(3) 0.000(3)
C79 0.069(7) 0.060(6) 0.073(7) 0.002(5) 0.027(5) 0.009(5)
C80 0.078(8) 0.104(11) 0.101(10) -0.006(8) 0.045(8) 0.010(8)
C81 0.055(6) 0.123(12) 0.082(8) 0.003(8) 0.030(6) -0.008(7)
C82 0.069(7) 0.075(8) 0.068(7) 0.018(6) 0.013(5) -0.011(6)
C83 0.058(6) 0.054(6) 0.058(6) 0.006(4) 0.007(4) -0.004(4)
C84 0.041(4) 0.045(5) 0.043(4) -0.004(4) 0.005(3) 0.003(3)
C85 0.090(8) 0.058(6) 0.056(6) 0.004(5) -0.006(5) -0.016(6)
C86 0.118(11) 0.092(10) 0.044(6) -0.001(6) 0.001(6) -0.021(8)
C87 0.071(7) 0.091(9) 0.051(6) -0.019(6) -0.004(5) -0.007(6)
C88 0.062(6) 0.053(6) 0.074(7) -0.017(5) 0.004(5) 0.008(5)
C89 0.077(7) 0.047(5) 0.051(5) -0.004(4) 0.005(5) -0.007(5)
C90 0.040(4) 0.036(4) 0.055(5) 0.004(3) 0.002(4) -0.005(3)
C91 0.053(6) 0.071(7) 0.075(7) -0.008(6) 0.000(5) 0.020(5)
C92 0.058(7) 0.099(10) 0.095(10) -0.003(8) 0.005(6) 0.025(6)
C93 0.053(6) 0.069(8) 0.120(11) 0.004(7) -0.018(7) 0.001(5)
C94 0.078(8) 0.079(8) 0.065(7) 0.015(6) -0.017(6) 0.004(6)
C95 0.065(6) 0.063(6) 0.047(5) 0.007(4) -0.003(4) 0.004(5)
O1 0.079(5) 0.088(6) 0.063(5) -0.022(4) 0.012(4) -0.044(4)
O2 0.061(4) 0.112(7) 0.051(4) 0.000(4) 0.018(3) -0.025(4)
O23 0.050(4) 0.063(5) 0.184(10) -0.014(6) 0.016(5) 0.015(4)
O11 0.082(6) 0.083(6) 0.103(7) -0.024(5) 0.022(5) 0.022(5)
O12 0.088(6) 0.107(7) 0.046(4) 0.004(4) -0.018(4) -0.020(5)
O21 0.136(9) 0.062(6) 0.113(8) -0.030(5) 0.007(7) -0.002(5)
O22 0.120(8) 0.089(7) 0.078(6) 0.029(5) 0.015(5) 0.015(6)
O31 0.090(6) 0.079(6) 0.088(6) -0.015(4) 0.047(5) 0.008(4)
O32 0.099(6) 0.065(5) 0.052(4) 0.007(4) -0.015(4) 0.002(4)
O41 0.081(6) 0.066(6) 0.196(12) 0.047(7) 0.007(7) -0.019(5)

loop_
_atom_type_symbol
_atom_type_description
_atom_type_scat_dispersion_real
_atom_type_scat_dispersion_imag
_atom_type_scat_source
C C 0.0033 0.0016 'International Tables Vol C Tables 4.2.6.8 and 6.1.1.4'
H H 0.0000 0.0000 'International Tables Vol C Tables 4.2.6.8 and 6.1.1.4'
O O 0.0106 0.0060 'International Tables Vol C Tables 4.2.6.8 and 6.1.1.4'
P P 0.1023 0.0942 'International Tables Vol C Tables 4.2.6.8 and 6.1.1.4'
Ir Ir -1.4442 7.9887 'International Tables Vol C Tables 4.2.6.8 and 6.1.1.4'
Au Au -2.0133 8.8022 'International Tables Vol C Tables 4.2.6.8 and 6.1.1.4'
Cl Cl 0.1484 0.1585 'International Tables Vol C Tables 4.2.6.8 and 6.1.1.4'

loop_
_geom_angle_atom_site_label_1
_geom_angle_atom_site_label_2
_geom_angle_atom_site_label_3
_geom_angle
C11 Ir1 C12 93.1(4)
C11 Ir1 C2 92.9(4)
C12 Ir1 C2 105.8(4)
C11 Ir1 Ir4 106.0(3)
C12 Ir1 Ir4 148.2(3)
C2 Ir1 Ir4 49.2(3)
C11 Ir1 Ir2 164.2(3)
C12 Ir1 Ir2 102.5(3)
C2 Ir1 Ir2 80.6(3)
Ir4 Ir1 Ir2 58.985(12)
C11 Ir1 Au1 126.9(3)
C12 Ir1 Au1 73.0(3)
C2 Ir1 Au1 140.1(3)
Ir4 Ir1 Au1 112.015(14)
Ir2 Ir1 Au1 61.527(11)
C11 Ir1 Ir3 111.5(3)
C12 Ir1 Ir3 135.4(3)
C2 Ir1 Ir3 109.1(3)
Ir4 Ir1 Ir3 60.110(11)
Ir2 Ir1 Ir3 58.114(11)
Au1 Ir1 Ir3 62.411(11)
C11 Ir1 Au2 73.1(3)
C12 Ir1 Au2 95.6(3)
C2 Ir1 Au2 155.1(3)
Ir4 Ir1 Au2 113.956(14)
Ir2 Ir1 Au2 107.234(14)
Au1 Ir1 Au2 58.293(11)
Ir3 Ir1 Au2 60.103(11)
C21 Ir2 C22 99.9(5)
C21 Ir2 C23 92.6(5)
C22 Ir2 C23 99.9(5)
C21 Ir2 Ir4 86.7(4)
C22 Ir2 Ir4 92.5(3)
C23 Ir2 Ir4 167.5(4)
C21 Ir2 Ir3 92.4(4)
C22 Ir2 Ir3 150.3(3)
C23 Ir2 Ir3 106.5(3)
Ir4 Ir2 Ir3 61.128(12)
C21 Ir2 Ir1 143.2(4)
C22 Ir2 Ir1 94.7(3)
C23 Ir2 Ir1 118.0(3)
Ir4 Ir2 Ir1 58.943(11)
Ir3 Ir2 Ir1 61.020(12)
C21 Ir2 Au1 133.1(4)
C22 Ir2 Au1 121.8(3)
C23 Ir2 Au1 61.9(3)
Ir4 Ir2 Au1 110.032(15)
Ir3 Ir2 Au1 62.576(12)
Ir1 Ir2 Au1 59.246(11)
C31 Ir3 C32 95.2(4)
C31 Ir3 C1 97.6(4)
C32 Ir3 C1 96.5(4)
C31 Ir3 Ir2 91.2(3)
C32 Ir3 Ir2 173.5(3)
C1 Ir3 Ir2 83.7(3)
C31 Ir3 Ir4 133.0(3)
C32 Ir3 Ir4 116.3(3)
C1 Ir3 Ir4 47.8(3)
Ir2 Ir3 Ir4 59.332(12)
C31 Ir3 Ir1 140.2(3)
C32 Ir3 Ir1 113.0(3)
C1 Ir3 Ir1 106.0(3)
Ir2 Ir3 Ir1 60.866(12)
Ir4 Ir3 Ir1 58.342(11)
C31 Ir3 Au2 111.6(3)
C32 Ir3 Au2 67.0(3)
C1 Ir3 Au2 147.1(3)
Ir2 Ir3 Au2 109.566(15)
Ir4 Ir3 Au2 112.521(14)
Ir1 Ir3 Au2 60.250(11)
C31 Ir3 Au1 83.6(3)
C32 Ir3 Au1 118.4(3)
C1 Ir3 Au1 144.9(3)
Ir2 Ir3 Au1 61.121(12)
Ir4 Ir3 Au1 107.520(14)
Ir1 Ir3 Au1 58.733(11)
Au2 Ir3 Au1 57.165(11)
C41 Ir4 C1 103.7(5)
C41 Ir4 C2 95.1(5)
C1 Ir4 C2 157.6(3)
C41 Ir4 P3 92.0(3)
C1 Ir4 P3 92.6(3)
C2 Ir4 P3 99.0(3)
C41 Ir4 Ir1 136.3(4)
C1 Ir4 Ir1 109.5(2)
C2 Ir4 Ir1 48.2(2)
P3 Ir4 Ir1 113.59(6)
C41 Ir4 Ir2 94.9(3)
C1 Ir4 Ir2 84.1(2)
C2 Ir4 Ir2 82.2(2)
P3 Ir4 Ir2 172.96(6)
Ir1 Ir4 Ir2 62.072(12)
C41 Ir4 Ir3 140.0(4)
C1 Ir4 Ir3 48.1(2)
C2 Ir4 Ir3 109.5(2)
P3 Ir4 Ir3 113.75(6)
Ir1 Ir4 Ir3 61.548(11)
Ir2 Ir4 Ir3 59.540(12)
P1 Au1 C23 94.6(2)
P1 Au1 Au2 118.26(6)
C23 Au1 Au2 145.0(2)
P1 Au1 Ir1 147.86(6)
C23 Au1 Ir1 97.6(2)
Au2 Au1 Ir1 61.233(12)
P1 Au1 Ir2 133.99(6)
C23 Au1 Ir2 40.5(2)
Au2 Au1 Ir2 107.728(14)
Ir1 Au1 Ir2 59.227(11)
P1 Au1 Ir3 152.12(6)
C23 Au1 Ir3 85.6(2)
Au2 Au1 Ir3 59.824(11)
Ir1 Au1 Ir3 58.856(11)
Ir2 Au1 Ir3 56.303(11)
P2 Au2 Au1 133.11(5)
P2 Au2 Ir3 154.81(5)
Au1 Au2 Ir3 63.010(12)
P2 Au2 Ir1 141.95(6)
Au1 Au2 Ir1 60.474(12)
Ir3 Au2 Ir1 59.647(11)
C72 P1 C60 102.1(4)
C72 P1 C66 104.6(4)
C60 P1 C66 104.1(4)
C72 P1 Au1 111.1(3)
C60 P1 Au1 119.5(3)
C66 P1 Au1 113.8(3)
C90 P2 C78 106.3(4)
C90 P2 C84 105.3(4)
C78 P2 C84 105.1(4)
C90 P2 Au2 115.1(3)
C78 P2 Au2 113.0(3)
C84 P2 Au2 111.3(3)
C48 P3 C42 102.2(4)
C48 P3 C54 106.4(5)
C42 P3 C54 103.2(4)
C48 P3 Ir4 113.3(3)
C42 P3 Ir4 114.4(3)
C54 P3 Ir4 115.9(3)
O2 C2 Ir1 137.5(8)
O2 C2 Ir4 139.9(8)
Ir1 C2 Ir4 82.6(3)
O1 C1 Ir4 140.7(8)
O1 C1 Ir3 135.0(8)
Ir4 C1 Ir3 84.1(3)
O11 C11 Ir1 176.0(10)
O12 C12 Ir1 177.3(10)
O21 C21 Ir2 179.1(13)
O23 C23 Ir2 163.7(10)
O23 C23 Au1 117.9(8)
Ir2 C23 Au1 77.6(3)
O22 C22 Ir2 175.9(11)
O31 C31 Ir3 178.7(10)
O32 C32 Ir3 173.3(9)
O41 C41 Ir4 173.1(12)
C47 C42 C43 117.8(8)
C47 C42 P3 120.4(7)
C43 C42 P3 121.8(7)
C44 C43 C42 121.5(9)
C45 C44 C43 119.4(10)
C46 C45 C44 120.2(11)
C45 C46 C47 120.4(10)
C42 C47 C46 120.7(9)
C53 C48 C49 117.8(11)
C53 C48 P3 125.3(10)
C49 C48 P3 116.9(8)
C48 C49 C50 121.2(12)
C51 C50 C49 117.4(15)
C52 C51 C50 123.8(17)
C51 C52 C53 119.3(17)
C48 C53 C52 120.5(15)
C59 C54 C55 118.2(10)
C59 C54 P3 120.8(8)
C55 C54 P3 121.0(8)
C56 C55 C54 119.9(12)
C57 C56 C55 120.8(13)
C56 C57 C58 119.9(13)
C59 C58 C57 120.2(13)
C58 C59 C54 121.1(12)
C65 C60 C61 117.0(9)
C65 C60 P1 119.4(8)
C61 C60 P1 123.5(8)
C62 C61 C60 122.8(11)
C61 C62 C63 119.4(12)
C64 C63 C62 119.5(12)
C63 C64 C65 120.4(13)
C60 C65 C64 120.7(11)
C67 C66 C71 117.1(9)
C67 C66 P1 119.8(8)
C71 C66 P1 123.1(8)
C66 C67 C68 122.9(12)
C67 C68 C69 117.2(12)
C70 C69 C68 121.1(11)
C69 C70 C71 120.0(13)
C70 C71 C66 121.6(12)
C73 C72 C77 118.0(9)
C73 C72 P1 118.7(7)
C77 C72 P1 123.3(7)
C74 C73 C72 121.8(9)
C73 C74 C75 120.4(11)
C76 C75 C74 118.8(10)
C75 C76 C77 120.7(11)
C72 C77 C76 120.2(10)
C79 C78 C83 119.0(9)
C79 C78 P2 118.4(7)
C83 C78 P2 122.6(7)
C80 C79 C78 120.8(11)
C81 C80 C79 119.9(12)
C80 C81 C82 120.6(11)
C81 C82 C83 120.2(11)
C82 C83 C78 119.5(10)
C89 C84 C85 117.8(9)
C89 C84 P2 124.0(7)
C85 C84 P2 118.2(7)
C84 C85 C86 120.2(11)
C87 C86 C85 119.7(12)
C86 C87 C88 121.6(11)
C87 C88 C89 118.9(10)
C84 C89 C88 121.8(10)
C95 C90 C91 116.9(9)
C95 C90 P2 122.1(7)
C91 C90 P2 120.9(7)
C92 C91 C90 120.4(11)
C93 C92 C91 121.2(12)
C94 C93 C92 119.8(11)
C93 C94 C95 120.1(11)
C90 C95 C94 121.7(10)
Cl1S C1S Cl2S 99(3)

loop_
_geom_bond_atom_site_label_1
_geom_bond_atom_site_label_2
_geom_bond_distance
Ir1 C11 1.847(10)
Ir1 C12 1.874(9)
Ir1 C2 2.063(9)
Ir1 Ir4 2.7459(4)
Ir1 Ir2 2.8320(5)
Ir1 Au1 2.8326(4)
Ir1 Ir3 2.8363(4)
Ir1 Au2 2.8536(5)
Ir2 C21 1.900(12)
Ir2 C22 1.905(9)
Ir2 C23 1.926(10)
Ir2 Ir4 2.7471(5)
Ir2 Ir3 2.7530(5)
Ir2 Au1 2.8974(5)
Ir3 C31 1.853(10)
Ir3 C32 1.875(10)
Ir3 C1 2.093(8)
Ir3 Ir4 2.7968(4)
Ir3 Au2 2.8494(5)
Ir3 Au1 2.9371(5)
Ir4 C41 1.838(11)
Ir4 C1 2.082(10)
Ir4 C2 2.096(9)
Ir4 P3 2.308(2)
Au1 P1 2.297(2)
Au1 C23 2.618(10)
Au1 Au2 2.7695(5)
Au2 P2 2.290(2)
P1 C72 1.802(9)
P1 C60 1.809(9)
P1 C66 1.822(9)
P2 C90 1.800(9)
P2 C78 1.822(8)
P2 C84 1.832(9)
P3 C48 1.824(10)
P3 C42 1.825(9)
P3 C54 1.831(10)
C2 O2 1.161(10)
C1 O1 1.163(11)
C11 O11 1.168(12)
C12 O12 1.139(11)
C21 O21 1.122(13)
C23 O23 1.145(12)
C22 O22 1.125(12)
C31 O31 1.147(11)
C32 O32 1.148(11)
C41 O41 1.137(13)
C42 C47 1.381(11)
C42 C43 1.393(13)
C43 C44 1.378(14)
C44 C45 1.369(14)
C45 C46 1.370(14)
C46 C47 1.381(14)
C48 C53 1.349(16)
C48 C49 1.388(16)
C49 C50 1.427(16)
C50 C51 1.34(2)
C51 C52 1.31(2)
C52 C53 1.436(19)
C54 C59 1.395(14)
C54 C55 1.400(15)
C55 C56 1.384(16)
C56 C57 1.36(2)
C57 C58 1.39(2)
C58 C59 1.362(17)
C60 C65 1.383(14)
C60 C61 1.381(13)
C61 C62 1.345(16)
C62 C63 1.390(19)
C63 C64 1.354(19)
C64 C65 1.383(17)
C66 C67 1.368(14)
C66 C71 1.381(14)
C67 C68 1.389(17)
C68 C69 1.39(2)
C69 C70 1.351(19)
C70 C71 1.367(14)
C72 C73 1.387(13)
C72 C77 1.388(12)
C73 C74 1.362(14)
C74 C75 1.395(16)
C75 C76 1.368(17)
C76 C77 1.400(15)
C78 C79 1.384(13)
C78 C83 1.390(13)
C79 C80 1.377(15)
C80 C81 1.353(19)
C81 C82 1.377(17)
C82 C83 1.383(14)
C84 C89 1.369(12)
C84 C85 1.385(13)
C85 C86 1.396(15)
C86 C87 1.342(17)
C87 C88 1.354(16)
C88 C89 1.381(14)
C90 C95 1.384(13)
C90 C91 1.395(13)
C91 C92 1.390(15)
C92 C93 1.352(18)
C93 C94 1.357(18)
C94 C95 1.388(14)
C1S Cl1S 1.99(6)
C1S Cl2S 2.01(5)
